data_4125818
loop_
_publ_author_name
'Georgiou, Irene'
'Kervyn, Simon'
'Rossignon, Alexandre'
'De Leo, Federica'
'Wouters, Johan'
'Bruylants, Gilles'
'Bonifazi, Davide'

_publ_section_title
;
 Versatile Self-Adapting Boronic Acids for H-Bond Recognition: From
 Discrete to Polymeric Supramolecules.
;
_journal_issue 7
_journal_name_full 'Journal of the American Chemical Society'
_journal_page_first 2710
_journal_page_last 2727
_journal_paper_doi 10.1021/jacs.6b11362
_journal_volume 139
_journal_year 2017
_chemical_formula_moiety 'C14 H8 N4, 2(C7 H9 B O3)'
_chemical_formula_sum 'C28 H26 B2 N4 O6'
_chemical_formula_weight 536.15
_chemical_name_systematic
;
 ?
;
_space_group_IT_number 14
_symmetry_cell_setting monoclinic
_symmetry_space_group_name_Hall '-P 2yn'
_symmetry_space_group_name_H-M 'P 1 21/n 1'
_atom_sites_solution_hydrogens geom
_atom_sites_solution_primary direct
_atom_sites_solution_secondary difmap
_audit_creation_method SHELXL-97
_cell_angle_alpha 90.00
_cell_angle_beta 109.863(14)
_cell_angle_gamma 90.00
_cell_formula_units_Z 2
_cell_length_a 7.4105(9)
_cell_length_b 20.0298(15)
_cell_length_c 9.3908(12)
_cell_measurement_reflns_used 1512
_cell_measurement_temperature 293(2)
_cell_measurement_theta_max 24.3790
_cell_measurement_theta_min 3.0510
_cell_volume 1311.0(3)
_computing_cell_refinement
;
CrysAlisPro, Agilent Technologies,
Version 1.171.37.34 (release 22-05-2014 CrysAlis171 .NET)
(compiled May 22 2014,16:03:01)
;
_computing_data_collection
;
CrysAlisPro, Agilent Technologies,
Version 1.171.37.34 (release 22-05-2014 CrysAlis171 .NET)
(compiled May 22 2014,16:03:01)
;
_computing_data_reduction
;
CrysAlisPro, Agilent Technologies,
Version 1.171.37.34 (release 22-05-2014 CrysAlis171 .NET)
(compiled May 22 2014,16:03:01)
;
_computing_structure_refinement 'SHELXL-97 (Sheldrick, 1997)'
_computing_structure_solution Sir2004
_diffrn_ambient_temperature 293(2)
_diffrn_detector 'CCD plate'
_diffrn_detector_area_resol_mean 5.1856
_diffrn_detector_type Ruby
_diffrn_measured_fraction_theta_full 0.999
_diffrn_measured_fraction_theta_max 0.999
_diffrn_measurement_device 'four-circle diffractometer'
_diffrn_measurement_device_type 'Xcalibur, Ruby, Gemini ultra'
_diffrn_measurement_method '\w scans'
_diffrn_radiation_monochromator graphite
_diffrn_radiation_source 'fine-focus sealed tube'
_diffrn_radiation_type MoK\a
_diffrn_radiation_wavelength 0.71073
_diffrn_reflns_av_R_equivalents 0.0393
_diffrn_reflns_av_sigmaI/netI 0.0478
_diffrn_reflns_limit_h_max 8
_diffrn_reflns_limit_h_min -8
_diffrn_reflns_limit_k_max 23
_diffrn_reflns_limit_k_min -21
_diffrn_reflns_limit_l_max 11
_diffrn_reflns_limit_l_min -10
_diffrn_reflns_number 6769
_diffrn_reflns_theta_full 25.00
_diffrn_reflns_theta_max 25.03
_diffrn_reflns_theta_min 3.05
_exptl_absorpt_coefficient_mu 0.095
_exptl_absorpt_correction_T_max 0.9931
_exptl_absorpt_correction_T_min 0.9685
_exptl_absorpt_correction_type analytical
_exptl_absorpt_process_details
;
CrysAlisPro, Agilent Technologies,
Version 1.171.37.34 (release 22-05-2014 CrysAlis171 .NET)
(compiled May 22 2014,16:03:01)
Analytical numeric absorption correction using a multifaceted crystal
            model based on expressions derived by R.C. Clark & J.S. Reid.
(Clark, R. C. & Reid, J. S. (1995). Acta Cryst. A51, 887-897)
Empirical absorption correction using spherical harmonics,
 implemented in SCALE3 ABSPACK scaling algorithm.
;
_exptl_crystal_colour Purple
_exptl_crystal_density_diffrn 1.358
_exptl_crystal_density_method 'not measured'
_exptl_crystal_description prism
_exptl_crystal_F_000 560
_exptl_crystal_size_max 0.34
_exptl_crystal_size_mid 0.14
_exptl_crystal_size_min 0.07
_refine_diff_density_max 0.170
_refine_diff_density_min -0.159
_refine_diff_density_rms 0.034
_refine_ls_extinction_method none
_refine_ls_goodness_of_fit_ref 1.084
_refine_ls_hydrogen_treatment mixed
_refine_ls_matrix_type full
_refine_ls_number_parameters 190
_refine_ls_number_reflns 2320
_refine_ls_number_restraints 0
_refine_ls_restrained_S_all 1.084
_refine_ls_R_factor_all 0.1020
_refine_ls_R_factor_gt 0.0618
_refine_ls_shift/su_max 0.000
_refine_ls_shift/su_mean 0.000
_refine_ls_structure_factor_coef Fsqd
_refine_ls_weighting_details 'calc w=1/[\s^2^(Fo^2^)+(0.0512P)^2^+0.1129P] where P=(Fo^2^+2Fc^2^)/3'
_refine_ls_weighting_scheme calc
_refine_ls_wR_factor_gt 0.1184
_refine_ls_wR_factor_ref 0.1362
_reflns_number_gt 1542
_reflns_number_total 2320
_reflns_threshold_expression >2sigma(I)
_cod_data_source_file ja6b11362_si_027.cif
_cod_data_source_block shelxl
_cod_original_sg_symbol_H-M 'P 21/n'
_cod_database_code 4125818

loop_
_symmetry_equiv_pos_as_xyz
'x, y, z'
'-x+1/2, y+1/2, -z+1/2'
'-x, -y, -z'
'x-1/2, -y-1/2, z-1/2'

loop_
_atom_site_label
_atom_site_type_symbol
_atom_site_fract_x
_atom_site_fract_y
_atom_site_fract_z
_atom_site_U_iso_or_equiv
_atom_site_adp_type
_atom_site_occupancy
_atom_site_symmetry_multiplicity
_atom_site_calc_flag
_atom_site_refinement_flags
H2O H 0.972(5) 0.1072(15) 0.684(4) 0.097(11) Uiso 1 1 d .
H1O H 0.812(5) 0.0087(18) 0.602(4) 0.122(13) Uiso 1 1 d .
C1 C 0.7798(3) 0.10869(11) 0.3080(3) 0.0458(6) Uani 1 1 d .
C2 C 0.8238(4) 0.17202(11) 0.2681(3) 0.0511(7) Uani 1 1 d .
H2 H 0.8924 0.2013 0.3440 0.061 Uiso 1 1 calc R
C3 C 0.7686(4) 0.19243(12) 0.1197(3) 0.0550(7) Uani 1 1 d .
H3 H 0.7988 0.2353 0.0972 0.066 Uiso 1 1 calc R
C4 C 0.6692(4) 0.15023(12) 0.0040(3) 0.0502(6) Uani 1 1 d .
C5 C 0.6228(3) 0.08656(12) 0.0392(3) 0.0509(7) Uani 1 1 d .
H5 H 0.5554 0.0572 -0.0371 0.061 Uiso 1 1 calc R
C6 C 0.6782(4) 0.06769(12) 0.1888(3) 0.0507(7) Uani 1 1 d .
H6 H 0.6458 0.0251 0.2112 0.061 Uiso 1 1 calc R
C7 C 0.5218(5) 0.13269(15) -0.2630(3) 0.0781(9) Uani 1 1 d .
H7A H 0.5917 0.0919 -0.2574 0.117 Uiso 1 1 calc R
H7B H 0.5082 0.1550 -0.3566 0.117 Uiso 1 1 calc R
H7C H 0.3971 0.1229 -0.2583 0.117 Uiso 1 1 calc R
B1 B 0.8363(4) 0.08352(14) 0.4742(3) 0.0509(8) Uani 1 1 d .
O1 O 0.7730(3) 0.02253(9) 0.4983(2) 0.0741(6) Uani 1 1 d .
O2 O 0.9437(3) 0.12372(9) 0.5885(2) 0.0681(6) Uani 1 1 d .
O3 O 0.6229(3) 0.17453(9) -0.1399(2) 0.0732(6) Uani 1 1 d .
C8 C 0.1285(3) 0.11086(10) 0.0175(3) 0.0404(6) Uani 1 1 d .
C9 C 0.1752(3) 0.08539(11) 0.1692(3) 0.0427(6) Uani 1 1 d .
C10 C 0.2785(3) 0.12696(12) 0.2931(3) 0.0540(7) Uani 1 1 d .
H10 H 0.3100 0.1114 0.3919 0.065 Uiso 1 1 calc R
C11 C 0.3305(4) 0.18890(13) 0.2668(3) 0.0591(7) Uani 1 1 d .
H11 H 0.3975 0.2159 0.3483 0.071 Uiso 1 1 calc R
C12 C 0.2854(4) 0.21375(12) 0.1180(3) 0.0568(7) Uani 1 1 d .
H12 H 0.3239 0.2567 0.1035 0.068 Uiso 1 1 calc R
C13 C 0.1877(3) 0.17660(11) -0.0038(3) 0.0503(7) Uani 1 1 d .
H13 H 0.1592 0.1938 -0.1009 0.060 Uiso 1 1 calc R
C14 C -0.0234(3) 0.01243(10) -0.0748(2) 0.0389(6) Uani 1 1 d .
N1 N 0.0306(3) 0.07409(9) -0.1029(2) 0.0430(5) Uani 1 1 d .
N2 N 0.1242(3) 0.02401(9) 0.1961(2) 0.0435(5) Uani 1 1 d .

loop_
_atom_site_aniso_label
_atom_site_aniso_U_11
_atom_site_aniso_U_22
_atom_site_aniso_U_33
_atom_site_aniso_U_23
_atom_site_aniso_U_13
_atom_site_aniso_U_12
C1 0.0480(14) 0.0408(13) 0.0534(16) -0.0055(12) 0.0236(13) 0.0000(12)
C2 0.0589(16) 0.0404(14) 0.0571(17) -0.0086(13) 0.0239(14) -0.0066(12)
C3 0.0654(17) 0.0386(14) 0.0669(19) 0.0000(14) 0.0302(15) -0.0085(13)
C4 0.0547(15) 0.0438(14) 0.0548(17) 0.0035(13) 0.0221(13) 0.0045(12)
C5 0.0562(16) 0.0433(14) 0.0503(16) -0.0043(12) 0.0144(13) -0.0035(12)
C6 0.0610(16) 0.0363(13) 0.0567(17) -0.0013(13) 0.0222(13) -0.0049(12)
C7 0.096(2) 0.077(2) 0.0510(18) 0.0031(16) 0.0112(17) 0.0072(19)
B1 0.0588(18) 0.0399(16) 0.0567(19) -0.0054(15) 0.0233(16) 0.0001(15)
O1 0.1068(17) 0.0575(13) 0.0553(13) 0.0015(10) 0.0239(12) -0.0212(11)
O2 0.1006(16) 0.0492(11) 0.0493(12) -0.0020(10) 0.0185(11) -0.0077(10)
O3 0.1011(16) 0.0579(12) 0.0546(12) 0.0089(10) 0.0188(11) -0.0017(11)
C8 0.0413(13) 0.0322(12) 0.0503(15) -0.0054(12) 0.0190(12) 0.0019(11)
C9 0.0418(14) 0.0338(13) 0.0525(16) -0.0026(11) 0.0160(12) 0.0033(11)
C10 0.0558(16) 0.0478(15) 0.0531(16) -0.0094(13) 0.0117(13) -0.0040(13)
C11 0.0568(17) 0.0459(15) 0.070(2) -0.0166(14) 0.0162(15) -0.0114(13)
C12 0.0562(16) 0.0345(13) 0.084(2) -0.0081(15) 0.0288(15) -0.0073(13)
C13 0.0542(16) 0.0318(13) 0.0675(18) 0.0003(12) 0.0240(14) -0.0003(12)
C14 0.0412(13) 0.0304(12) 0.0442(13) -0.0026(10) 0.0132(12) 0.0029(10)
N1 0.0502(12) 0.0309(10) 0.0486(12) 0.0008(9) 0.0177(10) 0.0036(9)
N2 0.0493(12) 0.0353(11) 0.0444(12) -0.0011(9) 0.0141(10) 0.0013(9)

loop_
_atom_type_symbol
_atom_type_description
_atom_type_scat_dispersion_real
_atom_type_scat_dispersion_imag
_atom_type_scat_source
C C 0.0033 0.0016 'International Tables Vol C Tables 4.2.6.8 and 6.1.1.4'
H H 0.0000 0.0000 'International Tables Vol C Tables 4.2.6.8 and 6.1.1.4'
B B 0.0013 0.0007 'International Tables Vol C Tables 4.2.6.8 and 6.1.1.4'
N N 0.0061 0.0033 'International Tables Vol C Tables 4.2.6.8 and 6.1.1.4'
O O 0.0106 0.0060 'International Tables Vol C Tables 4.2.6.8 and 6.1.1.4'

loop_
_geom_angle_atom_site_label_1
_geom_angle_atom_site_label_2
_geom_angle_atom_site_label_3
_geom_angle
_geom_angle_site_symmetry_1
_geom_angle_site_symmetry_3
C6 C1 C2 115.8(2) . .
C6 C1 B1 120.3(2) . .
C2 C1 B1 123.8(2) . .
C3 C2 C1 121.8(2) . .
C3 C2 H2 119.1 . .
C1 C2 H2 119.1 . .
C2 C3 C4 120.9(2) . .
C2 C3 H3 119.6 . .
C4 C3 H3 119.6 . .
O3 C4 C3 116.7(2) . .
O3 C4 C5 124.3(2) . .
C3 C4 C5 119.0(2) . .
C6 C5 C4 118.9(2) . .
C6 C5 H5 120.6 . .
C4 C5 H5 120.6 . .
C5 C6 C1 123.6(2) . .
C5 C6 H6 118.2 . .
C1 C6 H6 118.2 . .
O3 C7 H7A 109.5 . .
O3 C7 H7B 109.5 . .
H7A C7 H7B 109.5 . .
O3 C7 H7C 109.5 . .
H7A C7 H7C 109.5 . .
H7B C7 H7C 109.5 . .
O1 B1 O2 123.0(3) . .
O1 B1 C1 118.0(2) . .
O2 B1 C1 119.0(2) . .
B1 O1 H1O 115(2) . .
B1 O2 H2O 116(2) . .
C4 O3 C7 118.8(2) . .
N1 C8 C13 119.7(2) . .
N1 C8 C9 121.3(2) . .
C13 C8 C9 119.0(2) . .
N2 C9 C10 119.5(2) . .
N2 C9 C8 121.7(2) . .
C10 C9 C8 118.9(2) . .
C11 C10 C9 119.8(3) . .
C11 C10 H10 120.1 . .
C9 C10 H10 120.1 . .
C10 C11 C12 121.3(2) . .
C10 C11 H11 119.3 . .
C12 C11 H11 119.3 . .
C13 C12 C11 121.5(2) . .
C13 C12 H12 119.3 . .
C11 C12 H12 119.3 . .
C12 C13 C8 119.6(2) . .
C12 C13 H13 120.2 . .
C8 C13 H13 120.2 . .
N2 C14 N1 116.5(2) 3 .
N2 C14 C14 121.8(2) 3 3
N1 C14 C14 121.7(3) . 3
C8 N1 C14 116.72(19) . .
C9 N2 C14 116.8(2) . 3

loop_
_geom_bond_atom_site_label_1
_geom_bond_atom_site_label_2
_geom_bond_distance
_geom_bond_site_symmetry_2
C1 C6 1.386(3) .
C1 C2 1.392(3) .
C1 B1 1.556(4) .
C2 C3 1.375(3) .
C2 H2 0.9300 .
C3 C4 1.376(3) .
C3 H3 0.9300 .
C4 O3 1.366(3) .
C4 C5 1.390(3) .
C5 C6 1.376(3) .
C5 H5 0.9300 .
C6 H6 0.9300 .
C7 O3 1.418(3) .
C7 H7A 0.9600 .
C7 H7B 0.9600 .
C7 H7C 0.9600 .
B1 O1 1.355(3) .
B1 O2 1.362(3) .
O1 H1O 0.96(4) .
O2 H2O 0.91(3) .
C8 N1 1.337(3) .
C8 C13 1.423(3) .
C8 C9 1.441(3) .
C9 N2 1.335(3) .
C9 C10 1.424(3) .
C10 C11 1.347(3) .
C10 H10 0.9300 .
C11 C12 1.413(4) .
C11 H11 0.9300 .
C12 C13 1.350(3) .
C12 H12 0.9300 .
C13 H13 0.9300 .
C14 N2 1.345(3) 3
C14 N1 1.352(3) .
C14 C14 1.417(4) 3
N2 C14 1.345(3) 3

loop_
_geom_torsion_atom_site_label_1
_geom_torsion_atom_site_label_2
_geom_torsion_atom_site_label_3
_geom_torsion_atom_site_label_4
_geom_torsion
_geom_torsion_site_symmetry_1
_geom_torsion_site_symmetry_4
C6 C1 C2 C3 0.4(4) . .
B1 C1 C2 C3 -179.1(2) . .
C1 C2 C3 C4 -0.9(4) . .
C2 C3 C4 O3 -179.1(2) . .
C2 C3 C4 C5 0.8(4) . .
O3 C4 C5 C6 179.7(2) . .
C3 C4 C5 C6 -0.2(4) . .
C4 C5 C6 C1 -0.4(4) . .
C2 C1 C6 C5 0.3(4) . .
B1 C1 C6 C5 179.8(2) . .
C6 C1 B1 O1 -4.0(4) . .
C2 C1 B1 O1 175.4(2) . .
C6 C1 B1 O2 177.0(2) . .
C2 C1 B1 O2 -3.6(4) . .
C3 C4 O3 C7 179.5(2) . .
C5 C4 O3 C7 -0.4(4) . .
N1 C8 C9 N2 0.5(3) . .
C13 C8 C9 N2 -179.7(2) . .
N1 C8 C9 C10 -179.5(2) . .
C13 C8 C9 C10 0.2(3) . .
N2 C9 C10 C11 180.0(2) . .
C8 C9 C10 C11 0.0(3) . .
C9 C10 C11 C12 -0.3(4) . .
C10 C11 C12 C13 0.3(4) . .
C11 C12 C13 C8 -0.1(4) . .
N1 C8 C13 C12 179.6(2) . .
C9 C8 C13 C12 -0.2(3) . .
C13 C8 N1 C14 -179.2(2) . .
C9 C8 N1 C14 0.6(3) . .
N2 C14 N1 C8 179.05(19) 3 .
C14 C14 N1 C8 -0.7(4) 3 .
C10 C9 N2 C14 178.6(2) . 3
C8 C9 N2 C14 -1.4(3) . 3
